data_7224692
loop_
_publ_author_name
'Safin, Damir A.'
'Robeyns, Koen'
'Babashkina, Maria G.'
'Filinchuk, Yaroslav'
'Rotaru, Aurelian'
'Jureschi, Catalin'
'Mitoraj, Mariusz P.'
'Hooper, James'
'Brela, Mateusz'
'Garcia, Yann'

_publ_section_title
;
 Polymorphism driven optical properties of an anil dye
;
_journal_issue 38
_journal_name_full CrystEngComm
_journal_page_first 7249
_journal_paper_doi 10.1039/C6CE00266H
_journal_volume 18
_journal_year 2016
_chemical_formula_moiety 'C26 H22 N2 O4'
_chemical_formula_sum 'C26 H22 N2 O4'
_chemical_formula_weight 426.45
_space_group_crystal_system monoclinic
_space_group_IT_number 14
_space_group_name_Hall '-P 2ybc'
_space_group_name_H-M_alt 'P 1 21/c 1'
_symmetry_space_group_name_Hall '-P 2ybc'
_symmetry_space_group_name_H-M 'P 1 21/c 1'
_atom_sites_solution_hydrogens geom
_audit_creation_method SHELXL-2014/7
_audit_update_record
;
2015-11-30 deposited with the CCDC.
2016-03-02 downloaded from the CCDC.
;
_cell_angle_alpha 90
_cell_angle_beta 99.433(7)
_cell_angle_gamma 90
_cell_formula_units_Z 2
_cell_length_a 14.0292(9)
_cell_length_b 5.0669(4)
_cell_length_c 14.7229(11)
_cell_measurement_reflns_used 4358
_cell_measurement_temperature 150(2)
_cell_measurement_theta_max 25.4585
_cell_measurement_theta_min 2.7989
_cell_volume 1032.42(13)
_computing_cell_refinement
;
CrysAlisPro, Agilent Technologies,
Version 1.171.35.19 (release 27-10-2011 CrysAlis171 .NET)
(compiled Oct 27 2011,15:02:11)
;
_computing_data_collection MAR
_computing_data_reduction
;
CrysAlisPro, Agilent Technologies,
Version 1.171.35.19 (release 27-10-2011 CrysAlis171 .NET)
(compiled Oct 27 2011,15:02:11)
;
_computing_molecular_graphics 'MERCURY (Macrae et al., 2008)'
_computing_publication_material
;

'MERCURY (Macrae et al., 2008), Platon (Spek, 2009)'



;
_computing_structure_refinement 'SHELXL-97 (Sheldrick, 1997)'
_computing_structure_solution 'SHELXS-97 (Sheldrick, 1990)'
_diffrn_ambient_temperature 150(2)
_diffrn_measured_fraction_theta_full 0.997
_diffrn_measured_fraction_theta_max 0.997
_diffrn_measurement_device_type 'MAR345 image plate'
_diffrn_measurement_method '170 images, \D\F 1.5\% '
_diffrn_radiation_monochromator 'Zr filter'
_diffrn_radiation_source 'Rigaku UltraX 18 rotating anode'
_diffrn_radiation_type MoK\a
_diffrn_radiation_wavelength 0.71073
_diffrn_reflns_av_unetI/netI 0.0140
_diffrn_reflns_Laue_measured_fraction_full 0.997
_diffrn_reflns_Laue_measured_fraction_max 0.997
_diffrn_reflns_limit_h_max 16
_diffrn_reflns_limit_h_min -16
_diffrn_reflns_limit_k_max 6
_diffrn_reflns_limit_k_min -6
_diffrn_reflns_limit_l_max 17
_diffrn_reflns_limit_l_min -17
_diffrn_reflns_number 2931
_diffrn_reflns_point_group_measured_fraction_full 0.997
_diffrn_reflns_point_group_measured_fraction_max 0.997
_diffrn_reflns_theta_full 25.242
_diffrn_reflns_theta_max 25.343
_diffrn_reflns_theta_min 2.805
_exptl_absorpt_coefficient_mu 0.093
_exptl_absorpt_correction_T_max 1.00000
_exptl_absorpt_correction_T_min 0.90840
_exptl_absorpt_correction_type multi-scan
_exptl_absorpt_process_details
;
CrysAlisPro, Agilent Technologies,
Version 1.171.35.19 (release 27-10-2011 CrysAlis171 .NET)
(compiled Oct 27 2011,15:02:11)
Empirical absorption correction using spherical harmonics,
 implemented in SCALE3 ABSPACK scaling algorithm.
;
_exptl_crystal_colour red
_exptl_crystal_density_diffrn 1.372
_exptl_crystal_description plate
_exptl_crystal_F_000 448
_exptl_crystal_size_max 0.44
_exptl_crystal_size_mid 0.26
_exptl_crystal_size_min 0.06
_refine_diff_density_max 0.363
_refine_diff_density_min -0.242
_refine_diff_density_rms 0.057
_refine_ls_extinction_method none
_refine_ls_goodness_of_fit_ref 1.081
_refine_ls_hydrogen_treatment constr
_refine_ls_matrix_type full
_refine_ls_number_parameters 147
_refine_ls_number_reflns 2931
_refine_ls_number_restraints 0
_refine_ls_restrained_S_all 1.081
_refine_ls_R_factor_all 0.0620
_refine_ls_R_factor_gt 0.0567
_refine_ls_shift/su_max 0.000
_refine_ls_shift/su_mean 0.000
_refine_ls_structure_factor_coef Fsqd
_refine_ls_weighting_details 'w=1/[\s^2^(Fo^2^)+(0.0631P)^2^+1.1142P] where P=(Fo^2^+2Fc^2^)/3'
_refine_ls_weighting_scheme calc
_refine_ls_wR_factor_gt 0.1437
_refine_ls_wR_factor_ref 0.1476
_reflns_Friedel_coverage 0.000
_reflns_number_gt 2690
_reflns_number_total 2931
_reflns_threshold_expression 'I > 2\s(I)'
_cod_data_source_file c6ce00266h4.cif
_cod_data_source_block safin197red
_cod_depositor_comments 'Adding full bibliography for 7224692--7224693.cif.'
_cod_database_code 7224692
_shelx_shelxl_version_number 2014/7
_shelx_space_group_comment
;
The symmetry employed for this shelxl refinement is uniquely defined
by the following loop, which should always be used as a source of
symmetry information in preference to the above space-group names.
They are only intended as comments.
;

loop_
_space_group_symop_operation_xyz
'x, y, z'
'-x, y+1/2, -z+1/2'
'-x, -y, -z'
'x, -y-1/2, z-1/2'

loop_
_atom_site_label
_atom_site_type_symbol
_atom_site_fract_x
_atom_site_fract_y
_atom_site_fract_z
_atom_site_U_iso_or_equiv
_atom_site_adp_type
_atom_site_occupancy
_atom_site_site_symmetry_order
_atom_site_calc_flag
_atom_site_refinement_flags_posn
_atom_site_refinement_flags_adp
C1 C -0.0108(2) -0.6731(6) -0.1137(2) 0.0247(7) Uani 1 1 d . .
H1 H -0.0513 -0.7992 -0.1489 0.030 Uiso 1 1 calc R U
C2 C 0.0658(2) -0.5693(6) -0.1477(2) 0.0251(7) Uani 1 1 d . .
H2 H 0.0782 -0.6247 -0.2063 0.030 Uiso 1 1 calc R U
C3 C 0.1268(2) -0.3810(6) -0.0973(2) 0.0242(6) Uani 1 1 d . .
H3 H 0.1797 -0.3105 -0.1222 0.029 Uiso 1 1 calc R U
C4 C 0.11006(18) -0.2987(5) -0.0122(2) 0.0211(6) Uani 1 1 d . .
C5 C 0.03077(19) -0.4049(5) 0.0263(2) 0.0208(6) Uani 1 1 d . .
N6 N 0.17151(16) -0.1221(4) 0.04458(17) 0.0219(5) Uani 1 1 d . .
C7 C 0.22338(19) 0.0482(5) 0.00993(19) 0.0208(6) Uani 1 1 d . .
H7 H 0.2182 0.0602 -0.0551 0.025 Uiso 1 1 calc R U
C8 C 0.28968(18) 0.2229(5) 0.06776(19) 0.0188(6) Uani 1 1 d . .
C9 C 0.34945(19) 0.3939(5) 0.02696(19) 0.0207(6) Uani 1 1 d . .
H9 H 0.3477 0.3909 -0.0378 0.025 Uiso 1 1 calc R U
C10 C 0.41042(19) 0.5653(5) 0.0807(2) 0.0213(6) Uani 1 1 d . .
H10 H 0.4517 0.6777 0.0530 0.026 Uiso 1 1 calc R U
C11 C 0.41207(18) 0.5753(5) 0.17585(19) 0.0203(6) Uani 1 1 d . .
H11 H 0.4534 0.6972 0.2123 0.024 Uiso 1 1 calc R U
C12 C 0.35388(19) 0.4086(5) 0.21730(19) 0.0202(6) Uani 1 1 d . .
C13 C 0.29328(18) 0.2259(5) 0.16387(19) 0.0206(6) Uani 1 1 d . .
O14 O 0.35101(15) 0.4035(4) 0.31017(14) 0.0279(5) Uani 1 1 d . .
C15 C 0.4035(2) 0.6080(6) 0.3628(2) 0.0304(7) Uani 1 1 d . .
H15A H 0.4726 0.5882 0.3605 0.046 Uiso 1 1 calc R U
H15B H 0.3929 0.5965 0.4268 0.046 Uiso 1 1 calc R U
H15C H 0.3812 0.7799 0.3372 0.046 Uiso 1 1 calc R U
O16 O 0.23981(14) 0.0604(4) 0.20725(14) 0.0268(5) Uani 1 1 d . .
H16 H 0.1872 0.0286 0.1727 0.040 Uiso 1 1 calc R U

loop_
_atom_site_aniso_label
_atom_site_aniso_U_11
_atom_site_aniso_U_22
_atom_site_aniso_U_33
_atom_site_aniso_U_23
_atom_site_aniso_U_13
_atom_site_aniso_U_12
C1 0.0256(14) 0.0272(15) 0.0215(15) -0.0074(12) 0.0042(12) -0.0033(11)
C2 0.0272(14) 0.0313(15) 0.0174(15) -0.0064(12) 0.0055(12) -0.0032(12)
C3 0.0207(13) 0.0296(15) 0.0231(16) -0.0008(12) 0.0055(12) -0.0030(12)
C4 0.0195(13) 0.0216(14) 0.0216(15) 0.0002(12) 0.0012(12) -0.0004(10)
C5 0.0187(12) 0.0211(13) 0.0220(15) -0.0012(12) 0.0013(11) 0.0006(10)
N6 0.0185(11) 0.0232(12) 0.0238(14) -0.0031(10) 0.0030(10) -0.0032(9)
C7 0.0218(13) 0.0236(14) 0.0170(14) -0.0006(12) 0.0032(11) 0.0019(11)
C8 0.0177(12) 0.0210(13) 0.0179(14) -0.0014(11) 0.0039(11) 0.0000(10)
C9 0.0232(13) 0.0247(14) 0.0144(14) 0.0010(12) 0.0035(12) -0.0002(11)
C10 0.0211(13) 0.0223(14) 0.0211(15) 0.0038(12) 0.0057(12) -0.0017(10)
C11 0.0200(13) 0.0198(13) 0.0198(15) -0.0022(12) 0.0000(11) -0.0031(10)
C12 0.0210(13) 0.0234(13) 0.0155(15) -0.0014(11) 0.0012(11) 0.0018(11)
C13 0.0182(13) 0.0232(14) 0.0214(15) -0.0019(12) 0.0063(11) -0.0008(11)
O14 0.0349(11) 0.0342(11) 0.0155(11) -0.0054(9) 0.0068(9) -0.0119(9)
C15 0.0396(18) 0.0294(16) 0.0228(17) -0.0073(13) 0.0066(14) -0.0076(13)
O16 0.0254(10) 0.0342(11) 0.0217(11) -0.0009(9) 0.0070(9) -0.0120(9)

loop_
_atom_type_symbol
_atom_type_description
_atom_type_scat_dispersion_real
_atom_type_scat_dispersion_imag
_atom_type_scat_source
C C 0.0033 0.0016 'International Tables Vol C Tables 4.2.6.8 and 6.1.1.4'
H H 0.0000 0.0000 'International Tables Vol C Tables 4.2.6.8 and 6.1.1.4'
N N 0.0061 0.0033 'International Tables Vol C Tables 4.2.6.8 and 6.1.1.4'
O O 0.0106 0.0060 'International Tables Vol C Tables 4.2.6.8 and 6.1.1.4'

loop_
_geom_angle_atom_site_label_1
_geom_angle_atom_site_label_2
_geom_angle_atom_site_label_3
_geom_angle
_geom_angle_site_symmetry_1
_geom_angle_site_symmetry_3
C2 C1 C5 120.7(3) . 3_545
C2 C1 H1 119.7 . .
C5 C1 H1 119.7 3_545 .
C1 C2 C3 121.0(3) . .
C1 C2 H2 119.5 . .
C3 C2 H2 119.5 . .
C4 C3 C2 120.3(3) . .
C4 C3 H3 119.8 . .
C2 C3 H3 119.8 . .
C3 C4 N6 123.4(2) . .
C3 C4 C5 120.4(3) . .
N6 C4 C5 116.1(2) . .
C1 C5 C4 122.4(3) 3_545 .
C1 C5 C5 119.2(3) 3_545 3_545
C4 C5 C5 118.4(3) . 3_545
C7 N6 C4 121.2(2) . .
N6 C7 C8 121.7(3) . .
N6 C7 H7 119.2 . .
C8 C7 H7 119.2 . .
C9 C8 C13 119.8(3) . .
C9 C8 C7 119.6(3) . .
C13 C8 C7 120.6(2) . .
C10 C9 C8 120.1(3) . .
C10 C9 H9 119.9 . .
C8 C9 H9 119.9 . .
C9 C10 C11 120.4(3) . .
C9 C10 H10 119.8 . .
C11 C10 H10 119.8 . .
C12 C11 C10 120.4(2) . .
C12 C11 H11 119.8 . .
C10 C11 H11 119.8 . .
O14 C12 C11 124.4(2) . .
O14 C12 C13 115.5(2) . .
C11 C12 C13 120.1(2) . .
O16 C13 C12 118.3(2) . .
O16 C13 C8 122.5(2) . .
C12 C13 C8 119.2(2) . .
C12 O14 C15 115.5(2) . .
O14 C15 H15A 109.5 . .
O14 C15 H15B 109.5 . .
H15A C15 H15B 109.5 . .
O14 C15 H15C 109.5 . .
H15A C15 H15C 109.5 . .
H15B C15 H15C 109.5 . .
C13 O16 H16 109.5 . .

loop_
_geom_bond_atom_site_label_1
_geom_bond_atom_site_label_2
_geom_bond_distance
_geom_bond_site_symmetry_2
C1 C2 1.364(4) .
C1 C5 1.416(4) 3_545
C1 H1 0.9500 .
C2 C3 1.409(4) .
C2 H2 0.9500 .
C3 C4 1.377(4) .
C3 H3 0.9500 .
C4 N6 1.417(3) .
C4 C5 1.434(4) .
C5 C1 1.416(4) 3_545
C5 C5 1.434(5) 3_545
N6 C7 1.287(4) .
C7 C8 1.454(4) .
C7 H7 0.9500 .
C8 C9 1.407(4) .
C8 C13 1.408(4) .
C9 C10 1.375(4) .
C9 H9 0.9500 .
C10 C11 1.399(4) .
C10 H10 0.9500 .
C11 C12 1.384(4) .
C11 H11 0.9500 .
C12 O14 1.375(3) .
C12 C13 1.407(4) .
C13 O16 1.353(3) .
O14 C15 1.424(3) .
C15 H15A 0.9800 .
C15 H15B 0.9800 .
C15 H15C 0.9800 .
O16 H16 0.8400 .

loop_
_geom_torsion_atom_site_label_1
_geom_torsion_atom_site_label_2
_geom_torsion_atom_site_label_3
_geom_torsion_atom_site_label_4
_geom_torsion
_geom_torsion_site_symmetry_1
_geom_torsion_site_symmetry_4
C5 C1 C2 C3 -0.3(4) 3_545 .
C1 C2 C3 C4 0.2(4) . .
C2 C3 C4 N6 176.2(3) . .
C2 C3 C4 C5 0.4(4) . .
C3 C4 C5 C1 179.8(3) . 3_545
N6 C4 C5 C1 3.8(4) . 3_545
C3 C4 C5 C5 -0.8(5) . 3_545
N6 C4 C5 C5 -176.8(3) . 3_545
C3 C4 N6 C7 27.2(4) . .
C5 C4 N6 C7 -156.9(3) . .
C4 N6 C7 C8 -177.4(2) . .
N6 C7 C8 C9 175.9(2) . .
N6 C7 C8 C13 -5.3(4) . .
C13 C8 C9 C10 -0.7(4) . .
C7 C8 C9 C10 178.1(2) . .
C8 C9 C10 C11 -1.4(4) . .
C9 C10 C11 C12 1.4(4) . .
C10 C11 C12 O14 179.7(2) . .
C10 C11 C12 C13 0.6(4) . .
O14 C12 C13 O16 -1.3(4) . .
C11 C12 C13 O16 177.9(2) . .
O14 C12 C13 C8 178.2(2) . .
C11 C12 C13 C8 -2.7(4) . .
C9 C8 C13 O16 -177.9(2) . .
C7 C8 C13 O16 3.3(4) . .
C9 C8 C13 C12 2.7(4) . .
C7 C8 C13 C12 -176.1(2) . .
C11 C12 O14 C15 7.9(4) . .
C13 C12 O14 C15 -173.0(2) . .
